data_4307636
loop_
_publ_author_name
'Dean M. Goedde'
'G. Kenneth Windler'
'Gregory S. Girolami'

_publ_section_title
;
Synthesis and Characterization of the Homoleptic Octahydrotriborate Complex
Cr(B3H8)2 and Its Lewis Base Adducts
;
_journal_name_full 'Inorganic Chemistry'
_journal_page_first 2814
_journal_page_last 2823
_journal_paper_doi 10.1021/ic0621300
_journal_volume 46
_journal_year 2007
_chemical_formula_sum 'B6 Cr H16'
_chemical_formula_weight 132.99
_chemical_name_common Cr(B3H8)2
_chemical_name_systematic
; 
 ? 
;
_space_group_IT_number 2
_symmetry_cell_setting triclinic
_symmetry_space_group_name_Hall '-P 1'
_symmetry_space_group_name_H-M 'P -1'
_atom_sites_solution_hydrogens geom
_atom_sites_solution_primary direct
_atom_sites_solution_secondary difmap
_audit_creation_method SHELXL-97
_cell_angle_alpha 105.192(6)
_cell_angle_beta 93.810(6)
_cell_angle_gamma 111.102(6)
_cell_formula_units_Z 1
_cell_length_a 4.3898(18)
_cell_length_b 5.694(2)
_cell_length_c 9.023(4)
_cell_measurement_temperature 193(2)
_cell_volume 199.79(14)
_computing_structure_refinement 'SHELXL-97 (Sheldrick, 1997)'
_computing_structure_solution 'SHELXS-97 (Sheldrick, 1990)'
_diffrn_ambient_temperature 193(2)
_diffrn_measured_fraction_theta_full 0.935
_diffrn_measured_fraction_theta_max 0.935
_diffrn_radiation_monochromator graphite
_diffrn_radiation_source 'fine-focus sealed tube'
_diffrn_radiation_type MoK\a
_diffrn_radiation_wavelength 0.71073
_diffrn_reflns_av_R_equivalents 0.0945
_diffrn_reflns_av_sigmaI/netI 0.1038
_diffrn_reflns_limit_h_max 5
_diffrn_reflns_limit_h_min -5
_diffrn_reflns_limit_k_max 7
_diffrn_reflns_limit_k_min -7
_diffrn_reflns_limit_l_max 11
_diffrn_reflns_limit_l_min -11
_diffrn_reflns_number 1777
_diffrn_reflns_theta_full 28.26
_diffrn_reflns_theta_max 28.26
_diffrn_reflns_theta_min 2.38
_exptl_absorpt_coefficient_mu 1.316
_exptl_absorpt_correction_T_max 0.950
_exptl_absorpt_correction_T_min 0.671
_exptl_absorpt_correction_type integration
_exptl_absorpt_process_details 'SHELX face-indexed'
_exptl_crystal_density_diffrn 1.105
_exptl_crystal_density_method 'not measured'
_exptl_crystal_F_000 70
_exptl_crystal_size_max 0.36
_exptl_crystal_size_mid 0.06
_exptl_crystal_size_min 0.05
_refine_diff_density_max 0.417
_refine_diff_density_min -0.525
_refine_diff_density_rms 0.103
_refine_ls_extinction_method none
_refine_ls_goodness_of_fit_ref 1.022
_refine_ls_hydrogen_treatment mixed
_refine_ls_matrix_type full
_refine_ls_number_parameters 66
_refine_ls_number_reflns 925
_refine_ls_number_restraints 0
_refine_ls_restrained_S_all 1.022
_refine_ls_R_factor_all 0.0638
_refine_ls_R_factor_gt 0.0514
_refine_ls_shift/su_max 0.000
_refine_ls_shift/su_mean 0.000
_refine_ls_structure_factor_coef Fsqd
_refine_ls_weighting_details 'calc w=1/[\s^2^(Fo^2^)+(0.0560P)^2^+0.0000P] where P=(Fo^2^+2Fc^2^)/3'
_refine_ls_weighting_scheme calc
_refine_ls_wR_factor_gt 0.1139
_refine_ls_wR_factor_ref 0.1198
_reflns_number_gt 795
_reflns_number_total 925
_reflns_threshold_expression >2sigma(I)
_cod_data_source_file ic0621300si20061110_030253.cif
_cod_data_source_block h55kfac
_cod_depositor_comments
;
The following automatic conversions were performed:
'_symmetry_cell_setting' value 'Triclinic' changed to 'triclinic'
according to '/home/saulius/struct/CIF-dictionaries/cif_core.dic'
dictionary named 'cif_core.dic' version 2.4.1 from 2010-06-29.

Automatic conversion script
Id: cif_fix_enum 1527 2010-12-29 10:47:43Z saulius 
;
_cod_original_cell_volume 199.77(14)
_cod_original_formula_sum 'H16 B6 Cr'
_cod_database_code 4307636

loop_
_symmetry_equiv_pos_as_xyz
'x, y, z'
'-x, -y, -z'

loop_
_atom_site_label
_atom_site_type_symbol
_atom_site_fract_x
_atom_site_fract_y
_atom_site_fract_z
_atom_site_U_iso_or_equiv
_atom_site_adp_type
_atom_site_occupancy
_atom_site_symmetry_multiplicity
_atom_site_calc_flag
_atom_site_refinement_flags
_atom_site_disorder_assembly
_atom_site_disorder_group
Cr1 Cr 0.0000 0.5000 0.5000 0.0269(3) Uani 1 2 d S . .
B1 B 0.2667(8) 0.2973(7) 0.3090(4) 0.0242(7) Uani 1 1 d . . .
H11 H 0.098(8) 0.216(7) 0.393(4) 0.022(8) Uiso 1 1 d . . .
H12 H 0.490(8) 0.285(7) 0.339(4) 0.026(9) Uiso 1 1 d . . .
H13 H 0.139(9) 0.133(8) 0.190(5) 0.045(11) Uiso 1 1 d . . .
B2 B 0.3161(9) 0.6153(7) 0.3008(5) 0.0277(8) Uani 1 1 d . . .
H21 H 0.173(11) 0.705(10) 0.369(6) 0.059(13) Uiso 1 1 d . . .
H22 H 0.572(9) 0.759(8) 0.331(5) 0.037(10) Uiso 1 1 d . . .
H23 H 0.218(9) 0.613(7) 0.181(5) 0.035(10) Uiso 1 1 d . . .
B3 B 0.1028(9) 0.3298(9) 0.1264(5) 0.0329(8) Uani 1 1 d . . .
H31 H 0.242(8) 0.314(7) 0.025(4) 0.029(9) Uiso 1 1 d . . .
H32 H -0.170(8) 0.262(7) 0.099(4) 0.026(8) Uiso 1 1 d . . .

loop_
_atom_site_aniso_label
_atom_site_aniso_U_11
_atom_site_aniso_U_22
_atom_site_aniso_U_33
_atom_site_aniso_U_23
_atom_site_aniso_U_13
_atom_site_aniso_U_12
Cr1 0.0261(4) 0.0279(5) 0.0288(5) 0.0115(3) 0.0103(3) 0.0100(3)
B1 0.0221(14) 0.0253(18) 0.0249(18) 0.0081(14) 0.0032(13) 0.0088(13)
B2 0.0303(17) 0.0268(19) 0.0287(19) 0.0110(15) 0.0073(15) 0.0121(15)
B3 0.0327(18) 0.043(2) 0.0242(19) 0.0126(17) 0.0021(15) 0.0147(17)

loop_
_atom_type_symbol
_atom_type_description
_atom_type_scat_dispersion_real
_atom_type_scat_dispersion_imag
_atom_type_scat_source
B B 0.0013 0.0007 'International Tables Vol C Tables 4.2.6.8 and 6.1.1.4'
H H 0.0000 0.0000 'International Tables Vol C Tables 4.2.6.8 and 6.1.1.4'
Cr Cr 0.3209 0.6236 'International Tables Vol C Tables 4.2.6.8 and 6.1.1.4'

loop_
_geom_angle_atom_site_label_1
_geom_angle_atom_site_label_2
_geom_angle_atom_site_label_3
_geom_angle
_geom_angle_site_symmetry_1
_geom_angle_site_symmetry_3
_geom_angle_publ_flag
B1 Cr1 B1 180.00(14) . 2_566 ?
B1 Cr1 B2 137.27(12) . 2_566 ?
B1 Cr1 B2 42.73(12) 2_566 2_566 ?
B1 Cr1 B2 42.73(12) . . ?
B1 Cr1 B2 137.27(12) 2_566 . ?
B2 Cr1 B2 180.000(1) 2_566 . ?
B1 Cr1 H11 27.8(11) . . ?
B1 Cr1 H11 152.2(11) 2_566 . ?
B2 Cr1 H11 109.6(11) 2_566 . ?
B2 Cr1 H11 70.4(11) . . ?
B1 Cr1 H21 67.3(15) . . ?
B1 Cr1 H21 112.7(15) 2_566 . ?
B2 Cr1 H21 155.1(15) 2_566 . ?
B2 Cr1 H21 24.9(15) . . ?
H11 Cr1 H21 94.6(18) . . ?
B2 B1 B3 61.2(2) . . ?
B2 B1 Cr1 68.70(16) . . ?
B3 B1 Cr1 103.5(2) . . ?
B2 B1 H11 116.7(18) . . ?
B3 B1 H11 122.9(17) . . ?
Cr1 B1 H11 48.3(18) . . ?
B2 B1 H12 113(2) . . ?
B3 B1 H12 128(2) . . ?
Cr1 B1 H12 123(2) . . ?
H11 B1 H12 106(3) . . ?
B2 B1 H13 113(2) . . ?
B3 B1 H13 52(2) . . ?
Cr1 B1 H13 127.3(19) . . ?
H11 B1 H13 102(3) . . ?
H12 B1 H13 106(3) . . ?
B1 B2 B3 61.2(2) . . ?
B1 B2 Cr1 68.58(16) . . ?
B3 B2 Cr1 103.44(19) . . ?
B1 B2 H21 116(3) . . ?
B3 B2 H21 119(3) . . ?
Cr1 B2 H21 48(3) . . ?
B1 B2 H22 114(2) . . ?
B3 B2 H22 130(2) . . ?
Cr1 B2 H22 121(2) . . ?
H21 B2 H22 107(3) . . ?
B1 B2 H23 113(2) . . ?
B3 B2 H23 51.4(19) . . ?
Cr1 B2 H23 127.5(19) . . ?
H21 B2 H23 100(3) . . ?
H22 B2 H23 106(3) . . ?
B2 B3 B1 57.6(2) . . ?
B2 B3 H13 96.9(17) . . ?
B1 B3 H13 39.4(17) . . ?
B2 B3 H23 38.0(17) . . ?
B1 B3 H23 95.5(17) . . ?
H13 B3 H23 135(2) . . ?
B2 B3 H31 116.3(18) . . ?
B1 B3 H31 119(2) . . ?
H13 B3 H31 102(3) . . ?
H23 B3 H31 98(2) . . ?
B2 B3 H32 116.2(19) . . ?
B1 B3 H32 115.5(19) . . ?
H13 B3 H32 102(3) . . ?
H23 B3 H32 104(3) . . ?
H31 B3 H32 118(3) . . ?

loop_
_geom_bond_atom_site_label_1
_geom_bond_atom_site_label_2
_geom_bond_distance
_geom_bond_site_symmetry_2
_geom_bond_publ_flag
Cr1 B1 2.423(3) . ?
Cr1 B1 2.423(3) 2_566 ?
Cr1 B2 2.425(4) 2_566 ?
Cr1 B2 2.425(4) . ?
Cr1 H11 1.86(4) . ?
Cr1 H21 1.88(5) . ?
B1 B2 1.766(5) . ?
B1 B3 1.834(5) . ?
B1 H11 1.16(3) . ?
B1 H12 1.03(4) . ?
B1 H13 1.16(4) . ?
B2 B3 1.834(5) . ?
B2 H21 1.07(5) . ?
B2 H22 1.09(4) . ?
B2 H23 1.13(4) . ?
B3 H13 1.44(4) . ?
B3 H23 1.43(4) . ?
B3 H31 1.13(4) . ?
B3 H32 1.11(3) . ?
